data_4069713
loop_
_publ_author_name
'Consorti, Crestina S.'
'Aydos, Guilherme L. P.'
'Ebeling, G\"unter'
'Dupont, Ja\?irton'

_publ_section_title
;
 On the Immobilization of Ruthenium Metathesis Catalysts in Imidazolium
 Ionic Liquids
;
_journal_issue 15
_journal_name_full Organometallics
_journal_page_first 4527
_journal_paper_doi 10.1021/om900376c
_journal_volume 28
_journal_year 2009
_chemical_formula_moiety 'C38 H49 Cl2 F6 N4 O P Ru'
_chemical_formula_sum 'C38 H49 Cl2 F6 N4 O P Ru'
_chemical_formula_weight 894.75
_chemical_melting_point 413.15
_chemical_name_common ((1,3-Bis(mes)H2Im))(L)(Cl)2Ru
_chemical_name_systematic
;
 ((1,3-Bis(mes)H2Im))(L)(Cl)2Ru
;
_space_group_IT_number 14
_symmetry_cell_setting monoclinic
_symmetry_space_group_name_Hall '-P 2ybc'
_symmetry_space_group_name_H-M 'P 1 21/c 1'
_atom_sites_solution_hydrogens geom
_atom_sites_solution_primary direct
_atom_sites_solution_secondary difmap
_audit_conform_dict_location ftp://ftp.iucr.org/pub/cif_core.dic
_audit_conform_dict_name cif_core.dic
_audit_conform_dict_version 2.4
_audit_creation_date 2009-03-11T20:01:54-00:00
_audit_creation_method 'WinGX routine CIF_UPDATE'
_cell_angle_alpha 90
_cell_angle_beta 106.169(2)
_cell_angle_gamma 90
_cell_formula_units_Z 4
_cell_length_a 18.8740(6)
_cell_length_b 8.5802(3)
_cell_length_c 25.5347(8)
_cell_measurement_reflns_used 9703
_cell_measurement_temperature 293(2)
_cell_measurement_theta_max 26.3455
_cell_measurement_theta_min 2.5145
_cell_volume 3971.6(2)
_computing_cell_refinement 'BRUKER SAINT'
_computing_data_collection 'BRUKER APEX-II'
_computing_data_reduction 'BRUKER SOFTWARE'
_computing_molecular_graphics 'ORTEP-3 (Farrugia, 2000)'
_computing_publication_material 'SHELXL-97 (Shekdrick, 1997)'
_computing_structure_refinement 'SHELXL-97 (Sheldrick, 2008)'
_computing_structure_solution 'SHELX97 (Sheldrick, 1997)'
_diffrn_ambient_temperature 293(2)
_diffrn_detector_area_resol_mean none
_diffrn_measured_fraction_theta_full 0.994
_diffrn_measured_fraction_theta_max 0.994
_diffrn_measurement_device_type 'X8 APEX II'
_diffrn_measurement_method 'phi and omega scans'
_diffrn_radiation_monochromator graphite
_diffrn_radiation_type MoK\a
_diffrn_radiation_wavelength 0.71073
_diffrn_reflns_av_R_equivalents 0.0512
_diffrn_reflns_av_unetI/netI 0.0401
_diffrn_reflns_limit_h_max 23
_diffrn_reflns_limit_h_min -26
_diffrn_reflns_limit_k_max 10
_diffrn_reflns_limit_k_min -11
_diffrn_reflns_limit_l_max 35
_diffrn_reflns_limit_l_min -35
_diffrn_reflns_number 79760
_diffrn_reflns_theta_full 29.59
_diffrn_reflns_theta_max 29.59
_diffrn_reflns_theta_min 2.9
_diffrn_standards_decay_% none
_diffrn_standards_interval_count none
_diffrn_standards_interval_time none
_diffrn_standards_number none
_exptl_absorpt_coefficient_mu 0.634
_exptl_absorpt_correction_T_max 0.9958
_exptl_absorpt_correction_T_min 0.929
_exptl_absorpt_correction_type gaussian
_exptl_absorpt_process_details
;
 XPREP (Bruker, 2006) was used to perform the Gaussian absorption
        correction based on the face-indexed crystal size.
;
_exptl_crystal_colour green
_exptl_crystal_density_diffrn 1.496
_exptl_crystal_density_method 'not measured'
_exptl_crystal_description block
_exptl_crystal_F_000 1840
_exptl_crystal_size_max 0.343
_exptl_crystal_size_mid 0.165
_exptl_crystal_size_min 0.096
_refine_diff_density_max 2.294
_refine_diff_density_min -1.35
_refine_diff_density_rms 0.12
_refine_ls_extinction_coef 0.0045(4)
_refine_ls_extinction_expression Fc^*^=kFc[1+0.001xFc^2^\l^3^/sin(2\q)]^-1/4^
_refine_ls_extinction_method none
_refine_ls_goodness_of_fit_ref 1.043
_refine_ls_hydrogen_treatment constr
_refine_ls_matrix_type full
_refine_ls_number_parameters 478
_refine_ls_number_reflns 11097
_refine_ls_number_restraints 210
_refine_ls_restrained_S_all 1.067
_refine_ls_R_factor_all 0.068
_refine_ls_R_factor_gt 0.0547
_refine_ls_shift/su_max 0.014
_refine_ls_shift/su_mean 0.001
_refine_ls_structure_factor_coef Fsqd
_refine_ls_weighting_details 'calc w=1/[\s^2^(Fo^2^)+(0.0654P)^2^+11.9101P] where P=(Fo^2^+2Fc^2^)/3'
_refine_ls_weighting_scheme calc
_refine_ls_wR_factor_gt 0.1368
_refine_ls_wR_factor_ref 0.1451
_reflns_number_gt 9125
_reflns_number_total 11097
_reflns_threshold_expression >2\s(I)
_cod_data_source_file om900376c_si_002.cif
_cod_data_source_block teste1
_cod_depositor_comments
;
The following automatic conversions were performed:

'_chemical_melting_point' value '140C' was changed to '413.15' - it
was converted from degrees Celsius(C) to Kelvins(K).

Automatic conversion script
Id: cif_fix_values 1715 2011-07-08 13:25:40Z adriana 
;
_cod_original_sg_symbol_Hall ' -P 2ybc'
_cod_original_sg_symbol_H-M p21/c
_cod_database_code 4069713

loop_
_symmetry_equiv_pos_as_xyz
'x, y, z'
'-x, y+1/2, -z+1/2'
'-x, -y, -z'
'x, -y-1/2, z-1/2'

loop_
_atom_site_label
_atom_site_type_symbol
_atom_site_fract_x
_atom_site_fract_y
_atom_site_fract_z
_atom_site_U_iso_or_equiv
_atom_site_adp_type
_atom_site_occupancy
_atom_site_symmetry_multiplicity
_atom_site_calc_flag
_atom_site_refinement_flags
_atom_site_disorder_assembly
_atom_site_disorder_group
Ru Ru 0.288063(13) 0.44154(3) 0.114623(10) 0.01556(8) Uani 1 1 d . . .
Cl1 Cl 0.34873(4) 0.29430(9) 0.19065(3) 0.02399(17) Uani 1 1 d . . .
Cl2 Cl 0.21441(5) 0.63213(10) 0.05927(3) 0.02553(17) Uani 1 1 d . . .
P P 0.10288(6) 0.88045(16) 0.85895(4) 0.0404(3) Uani 1 1 d . . .
O O 0.18018(12) 0.3544(3) 0.12853(9) 0.0205(5) Uani 1 1 d . . .
F4 F 0.05975(19) 1.0120(4) 0.88162(13) 0.0602(8) Uani 1 1 d . . .
N2 N 0.42311(15) 0.6184(3) 0.14247(11) 0.0204(5) Uani 1 1 d . . .
F6 F 0.17720(19) 0.9239(6) 0.90187(15) 0.0905(15) Uani 1 1 d . . .
C18 C 0.35090(19) 0.8197(4) 0.17144(14) 0.0230(4) Uani 1 1 d U . .
F5 F 0.08544(19) 0.7624(4) 0.90253(13) 0.0616(8) Uani 1 1 d . . .
C37 C -0.0591(5) 0.6129(7) 0.1857(2) 0.0742(15) Uani 1 1 d U . .
H37A H -0.1118 0.6009 0.1753 0.111 Uiso 1 1 calc R . .
H37B H -0.0458 0.7071 0.2064 0.111 Uiso 1 1 calc R . .
H37C H -0.0366 0.5255 0.2075 0.111 Uiso 1 1 calc R . .
C1 C 0.39972(18) 0.3883(4) 0.02243(14) 0.0233(4) Uani 1 1 d U . .
C3O C 0.1456(2) 0.3861(4) 0.17185(15) 0.0264(5) Uani 1 1 d U C .
H3O H 0.0922 0.3727 0.1573 0.032 Uiso 1 1 calc R . .
C38 C -0.1559(2) 0.5888(7) 0.0742(2) 0.0488(12) Uani 1 1 d . C .
H38A H -0.1746 0.583 0.0352 0.073 Uiso 1 1 calc R . .
H38B H -0.178 0.6758 0.0874 0.073 Uiso 1 1 calc R . .
H38C H -0.1677 0.4944 0.0901 0.073 Uiso 1 1 calc R . .
F3 F 0.1445(2) 0.7449(5) 0.83650(17) 0.0902(13) Uani 1 1 d . . .
C23 C 0.19849(18) 0.1950(4) 0.05978(13) 0.0203(4) Uani 1 1 d U . .
C25 C 0.11408(18) -0.0139(4) 0.02004(14) 0.0236(4) Uani 1 1 d U . .
H25 H 0.1 -0.0955 -0.0047 0.028 Uiso 1 1 calc R . .
C2 C 0.42473(19) 0.2343(4) 0.02742(14) 0.0252(4) Uani 1 1 d U . .
C31 C 0.1616(2) 0.5556(4) 0.18884(17) 0.0301(5) Uani 1 1 d U . .
H31A H 0.1943 0.5571 0.2256 0.036 Uiso 1 1 calc R A 1
H31B H 0.188 0.6021 0.1652 0.036 Uiso 1 1 calc R A 1
C13 C 0.39736(18) 0.6908(4) 0.18441(13) 0.0208(4) Uani 1 1 d U . .
C26 C 0.07237(19) 0.0236(4) 0.05534(14) 0.0236(4) Uani 1 1 d U . .
H26 H 0.0303 -0.0346 0.0541 0.028 Uiso 1 1 calc R . .
N1 N 0.42063(15) 0.4886(4) 0.06872(12) 0.0226(6) Uani 1 1 d . . .
C17 C 0.32265(19) 0.8827(4) 0.21181(14) 0.0250(4) Uani 1 1 d U . .
H17 H 0.2901 0.9663 0.2033 0.03 Uiso 1 1 calc R . .
C5 C 0.33549(19) 0.3459(4) -0.07147(15) 0.0265(4) Uani 1 1 d U . .
H5 H 0.3056 0.3829 -0.1045 0.032 Uiso 1 1 calc R . .
C27 C 0.09146(18) 0.1450(4) 0.09236(13) 0.0219(4) Uani 1 1 d U . .
H27 H 0.0626 0.1688 0.1154 0.026 Uiso 1 1 calc R . .
F1 F 0.0277(2) 0.8229(6) 0.81853(15) 0.0891(13) Uani 1 1 d . . .
C28 C 0.15445(18) 0.2300(4) 0.09425(13) 0.0203(4) Uani 1 1 d U . .
C3 C 0.40313(19) 0.1372(4) -0.01804(15) 0.0269(5) Uani 1 1 d U . .
H3 H 0.4191 0.0342 -0.0151 0.032 Uiso 1 1 calc R . .
C16 C 0.3421(2) 0.8231(4) 0.26420(15) 0.0263(4) Uani 1 1 d U . .
C24 C 0.17708(18) 0.0721(4) 0.02218(14) 0.0220(4) Uani 1 1 d U . .
H24 H 0.2053 0.0484 -0.0014 0.026 Uiso 1 1 calc R . .
C14 C 0.42289(19) 0.6355(4) 0.23813(14) 0.0231(4) Uani 1 1 d U . .
C11 C 0.4916(2) 0.6686(5) 0.13072(16) 0.0307(6) Uani 1 1 d U . .
H11A H 0.5344 0.648 0.1613 0.037 Uiso 1 1 calc R . .
H11B H 0.4902 0.7787 0.1218 0.037 Uiso 1 1 calc R . .
C6 C 0.35637(19) 0.4476(4) -0.02708(14) 0.0249(4) Uani 1 1 d U . .
C7 C 0.4722(2) 0.1729(5) 0.08072(16) 0.0307(7) Uani 1 1 d U . .
H7A H 0.4817 0.2547 0.1074 0.046 Uiso 1 1 calc R . .
H7B H 0.518 0.1359 0.076 0.046 Uiso 1 1 calc R . .
H7C H 0.4472 0.0887 0.0928 0.046 Uiso 1 1 calc R . .
C4 C 0.3582(2) 0.1903(5) -0.06776(15) 0.0276(4) Uani 1 1 d U . .
N3 N 0.0349 0.6369 0.14 0.0567(13) Uani 1 1 d . . .
C19 C 0.3344(2) 0.9015(4) 0.11710(15) 0.0284(6) Uani 1 1 d U . .
H19A H 0.3013 0.9867 0.1166 0.043 Uiso 1 1 calc R . .
H19B H 0.3121 0.8294 0.0885 0.043 Uiso 1 1 calc R . .
H19C H 0.3795 0.9406 0.1116 0.043 Uiso 1 1 calc R . .
C10 C 0.4925(2) 0.5685(5) 0.08170(16) 0.0305(6) Uani 1 1 d U . .
H10A H 0.4969 0.6323 0.0514 0.037 Uiso 1 1 calc R . .
H10B H 0.5329 0.4943 0.0908 0.037 Uiso 1 1 calc R . .
C20 C 0.4836(2) 0.5180(4) 0.25556(16) 0.0294(7) Uani 1 1 d U . .
H20A H 0.4982 0.4836 0.2243 0.044 Uiso 1 1 calc R . .
H20B H 0.4665 0.4305 0.2721 0.044 Uiso 1 1 calc R . .
H20C H 0.5251 0.5647 0.2814 0.044 Uiso 1 1 calc R . .
C33 C 0.1171(2) 0.8275(4) 0.19630(17) 0.0328(6) Uani 1 1 d U . .
H33A H 0.073 0.889 0.1846 0.049 Uiso 1 1 calc R B 1
H33B H 0.1504 0.8557 0.1754 0.049 Uiso 1 1 calc R B 1
H33C H 0.1403 0.8462 0.2343 0.049 Uiso 1 1 calc R B 1
N4 N -0.0764(2) 0.6089(5) 0.08911(17) 0.0425(9) Uani 1 1 d . . .
C22 C 0.26526(17) 0.2838(4) 0.06448(13) 0.0195(5) Uani 1 1 d U . .
H22 H 0.2958 0.2611 0.0425 0.023 Uiso 1 1 calc R . .
C12 C 0.38257(17) 0.5176(4) 0.10518(13) 0.0179(6) Uani 1 1 d . . .
C29 C 0.1735(2) 0.2741(5) 0.21881(16) 0.0319(7) Uani 1 1 d U . .
H29A H 0.162 0.1692 0.2062 0.048 Uiso 1 1 calc R C .
H29B H 0.1503 0.2969 0.2469 0.048 Uiso 1 1 calc R . .
H29C H 0.226 0.2851 0.2331 0.048 Uiso 1 1 calc R . .
C9 C 0.3329(2) 0.6155(5) -0.03265(16) 0.0296(6) Uani 1 1 d U . .
H9A H 0.3521 0.6676 0.0017 0.044 Uiso 1 1 calc R . .
H9B H 0.28 0.6215 -0.0434 0.044 Uiso 1 1 calc R . .
H9C H 0.3517 0.6649 -0.0598 0.044 Uiso 1 1 calc R . .
C15 C 0.39299(19) 0.7023(4) 0.27688(14) 0.0249(4) Uani 1 1 d U . .
H15 H 0.4076 0.6649 0.3125 0.03 Uiso 1 1 calc R . .
C34 C -0.0335(4) 0.6209(7) 0.1367(2) 0.0698(14) Uani 1 1 d U C .
C35 C -0.0329(3) 0.6201(6) 0.0511(3) 0.0537(10) Uani 1 1 d U C .
H35 H -0.0497 0.6164 0.0132 0.064 Uiso 1 1 calc R . .
F2 F 0.1178(3) 0.9920(5) 0.81480(16) 0.1049(17) Uani 1 1 d . . .
C21 C 0.3105(2) 0.8920(5) 0.30755(17) 0.0380(7) Uani 1 1 d U . .
H21A H 0.3297 0.8367 0.3412 0.057 Uiso 1 1 calc R . .
H21B H 0.2577 0.883 0.2962 0.057 Uiso 1 1 calc R . .
H21C H 0.324 0.9999 0.3127 0.057 Uiso 1 1 calc R . .
C8 C 0.3349(2) 0.0832(5) -0.11642(17) 0.0365(7) Uani 1 1 d U . .
H8A H 0.3043 0.1393 -0.1469 0.055 Uiso 1 1 calc R . .
H8B H 0.3077 -0.0031 -0.1078 0.055 Uiso 1 1 calc R . .
H8C H 0.3779 0.0451 -0.1255 0.055 Uiso 1 1 calc R . .
C36 C 0.0340(3) 0.6364(6) 0.0803(2) 0.0551(10) Uani 1 1 d U C .
H36 H 0.075 0.6462 0.0671 0.066 Uiso 1 1 calc R . .
C32A C 0.0975 0.6548 0.1876 0.0305(6) Uani 0.5 1 d PU C 1
C32B C 0.1168 0.6794 0.1593 0.0307(6) Uani 0.5 1 d PU C 2
H32 H 0.1342 0.7086 0.1279 0.037 Uiso 1 1 calc R . .

loop_
_atom_site_aniso_label
_atom_site_aniso_U_11
_atom_site_aniso_U_22
_atom_site_aniso_U_33
_atom_site_aniso_U_23
_atom_site_aniso_U_13
_atom_site_aniso_U_12
Ru 0.01405(12) 0.01792(12) 0.01596(12) -0.00013(9) 0.00625(9) -0.00115(8)
Cl1 0.0226(4) 0.0239(4) 0.0234(4) 0.0049(3) 0.0029(3) -0.0013(3)
Cl2 0.0222(4) 0.0284(4) 0.0269(4) 0.0079(3) 0.0084(3) 0.0044(3)
P 0.0353(6) 0.0628(8) 0.0263(5) -0.0083(5) 0.0141(4) -0.0058(5)
O 0.0208(11) 0.0234(11) 0.0195(11) -0.0034(9) 0.0094(9) -0.0064(9)
F4 0.081(2) 0.0509(17) 0.0615(19) 0.0102(15) 0.0408(17) 0.0169(16)
N2 0.0158(12) 0.0242(13) 0.0232(14) -0.0066(11) 0.0088(11) -0.0059(10)
F6 0.0446(18) 0.167(4) 0.062(2) -0.047(2) 0.0170(16) -0.026(2)
C18 0.0225(8) 0.0239(8) 0.0232(8) -0.0025(7) 0.0075(7) -0.0023(7)
F5 0.082(2) 0.0593(19) 0.0534(18) 0.0077(15) 0.0364(17) 0.0114(17)
C37 0.122(4) 0.052(2) 0.047(2) 0.007(2) 0.020(3) 0.014(3)
C1 0.0210(9) 0.0309(9) 0.0233(9) -0.0032(8) 0.0148(8) -0.0044(8)
C3O 0.0248(11) 0.0260(11) 0.0307(11) -0.0060(9) 0.0117(9) 0.0005(9)
C38 0.029(2) 0.066(3) 0.055(3) -0.015(2) 0.017(2) -0.015(2)
F3 0.087(3) 0.111(3) 0.093(3) -0.049(3) 0.060(2) -0.004(2)
C23 0.0182(8) 0.0235(8) 0.0188(8) -0.0003(7) 0.0047(7) -0.0020(7)
C25 0.0212(9) 0.0260(9) 0.0217(9) -0.0012(8) 0.0025(8) -0.0030(8)
C2 0.0223(8) 0.0321(9) 0.0257(9) -0.0035(8) 0.0141(8) -0.0039(8)
C31 0.0264(10) 0.0270(10) 0.0353(11) -0.0086(9) 0.0064(9) 0.0015(9)
C13 0.0204(9) 0.0223(9) 0.0210(9) -0.0026(8) 0.0081(7) -0.0030(8)
C26 0.0205(9) 0.0266(9) 0.0220(9) -0.0003(8) 0.0032(8) -0.0047(8)
N1 0.0185(13) 0.0301(15) 0.0233(14) -0.0079(11) 0.0125(11) -0.0074(11)
C17 0.0233(9) 0.0270(9) 0.0255(9) -0.0052(8) 0.0079(8) -0.0013(8)
C5 0.0233(9) 0.0346(10) 0.0253(9) -0.0037(8) 0.0129(8) -0.0055(8)
C27 0.0190(9) 0.0259(9) 0.0206(9) 0.0000(8) 0.0051(8) -0.0043(8)
F1 0.064(2) 0.139(4) 0.056(2) -0.018(2) 0.0035(17) -0.030(2)
C28 0.0181(8) 0.0238(9) 0.0189(8) -0.0001(7) 0.0051(7) -0.0033(7)
C3 0.0237(9) 0.0333(10) 0.0276(9) -0.0056(8) 0.0135(8) -0.0046(8)
C16 0.0252(9) 0.0302(9) 0.0250(9) -0.0064(8) 0.0093(8) -0.0031(8)
C24 0.0198(8) 0.0249(9) 0.0201(8) -0.0012(8) 0.0035(7) -0.0019(8)
C14 0.0226(9) 0.0242(9) 0.0224(9) -0.0020(7) 0.0059(7) -0.0036(7)
C11 0.0228(13) 0.0396(15) 0.0346(15) -0.0130(12) 0.0163(12) -0.0135(11)
C6 0.0224(8) 0.0325(9) 0.0245(9) -0.0020(8) 0.0139(8) -0.0046(8)
C7 0.0281(14) 0.0358(15) 0.0304(14) 0.0016(13) 0.0114(12) 0.0000(12)
C4 0.0241(9) 0.0353(9) 0.0272(9) -0.0066(8) 0.0135(8) -0.0060(8)
N3 0.0251(18) 0.0241(17) 0.104(4) -0.010(2) -0.010(2) 0.0034(14)
C19 0.0316(14) 0.0251(13) 0.0260(14) 0.0030(11) 0.0040(12) -0.0002(12)
C10 0.0224(13) 0.0398(15) 0.0346(15) -0.0134(12) 0.0165(12) -0.0133(11)
C20 0.0280(14) 0.0271(14) 0.0285(14) -0.0009(12) 0.0000(12) 0.0006(12)
C33 0.0292(12) 0.0273(11) 0.0375(12) -0.0079(10) 0.0019(10) 0.0017(10)
N4 0.0302(18) 0.0386(19) 0.055(2) -0.0088(17) 0.0047(17) -0.0030(15)
C22 0.0174(10) 0.0233(10) 0.0184(10) -0.0002(9) 0.0058(8) -0.0019(9)
C12 0.0175(14) 0.0201(14) 0.0173(14) -0.0002(11) 0.0068(11) -0.0009(11)
C29 0.0349(15) 0.0344(15) 0.0295(14) 0.0011(13) 0.0144(13) -0.0023(13)
C9 0.0301(14) 0.0334(14) 0.0283(14) 0.0023(12) 0.0131(12) -0.0009(12)
C15 0.0248(9) 0.0277(9) 0.0229(9) -0.0034(8) 0.0074(8) -0.0039(8)
C34 0.118(4) 0.043(2) 0.045(2) 0.0068(19) 0.016(3) 0.015(3)
C35 0.051(2) 0.0442(19) 0.071(3) 0.0110(19) 0.0245(19) 0.0067(17)
F2 0.188(5) 0.092(3) 0.063(2) -0.001(2) 0.080(3) -0.043(3)
C21 0.0365(15) 0.0466(16) 0.0322(15) -0.0135(14) 0.0117(13) -0.0025(14)
C8 0.0327(15) 0.0454(16) 0.0330(15) -0.0137(14) 0.0120(13) -0.0078(13)
C36 0.050(2) 0.045(2) 0.075(3) 0.0112(19) 0.0246(19) 0.0066(17)
C32A 0.0269(11) 0.0266(11) 0.0355(12) -0.0082(10) 0.0046(10) 0.0016(10)
C32B 0.0273(11) 0.0270(11) 0.0356(12) -0.0079(10) 0.0049(10) 0.0015(10)

loop_
_atom_type_symbol
_atom_type_description
_atom_type_scat_dispersion_real
_atom_type_scat_dispersion_imag
_atom_type_scat_source
C C 0.0033 0.0016 'International Tables Vol C Tables 4.2.6.8 and 6.1.1.4'
H H 0 0 'International Tables Vol C Tables 4.2.6.8 and 6.1.1.4'
N N 0.0061 0.0033 'International Tables Vol C Tables 4.2.6.8 and 6.1.1.4'
O O 0.0106 0.006 'International Tables Vol C Tables 4.2.6.8 and 6.1.1.4'
F F 0.0171 0.0103 'International Tables Vol C Tables 4.2.6.8 and 6.1.1.4'
P P 0.1023 0.0942 'International Tables Vol C Tables 4.2.6.8 and 6.1.1.4'
Cl Cl 0.1484 0.1585 'International Tables Vol C Tables 4.2.6.8 and 6.1.1.4'
Ru Ru -1.2594 0.8363 'International Tables Vol C Tables 4.2.6.8 and 6.1.1.4'

loop_
_geom_angle_atom_site_label_1
_geom_angle_atom_site_label_2
_geom_angle_atom_site_label_3
_geom_angle
C22 Ru C12 101.73(13)
C22 Ru O 79.68(11)
C12 Ru O 178.16(11)
C22 Ru Cl1 98.45(10)
C12 Ru Cl1 91.71(9)
O Ru Cl1 86.89(6)
C22 Ru Cl2 96.29(10)
C12 Ru Cl2 95.73(9)
O Ru Cl2 85.28(6)
Cl1 Ru Cl2 161.78(3)
F2 P F6 93.0(3)
F2 P F1 91.7(3)
F6 P F1 174.9(3)
F2 P F4 92.4(2)
F6 P F4 91.5(2)
F1 P F4 90.1(2)
F2 P F3 88.9(3)
F6 P F3 89.4(2)
F1 P F3 88.9(2)
F4 P F3 178.4(2)
F2 P F5 177.9(2)
F6 P F5 88.9(2)
F1 P F5 86.3(2)
F4 P F5 88.34(16)
F3 P F5 90.3(2)
C28 O C3O 118.2(2)
C28 O Ru 108.99(18)
C3O O Ru 131.49(19)
C12 N2 C13 124.0(3)
C12 N2 C11 113.6(3)
C13 N2 C11 121.7(3)
C13 C18 C17 118.5(3)
C13 C18 C19 122.9(3)
C17 C18 C19 118.5(3)
C34 C37 H37A 109.5
C34 C37 H37B 109.5
H37A C37 H37B 109.5
C34 C37 H37C 109.5
H37A C37 H37C 109.5
H37B C37 H37C 109.5
C6 C1 C2 121.7(3)
C6 C1 N1 119.2(3)
C2 C1 N1 119.1(3)
O C3O C29 110.7(3)
O C3O C31 107.4(3)
C29 C3O C31 112.5(3)
O C3O H3O 108.7
C29 C3O H3O 108.7
C31 C3O H3O 108.7
N4 C38 H38A 109.5
N4 C38 H38B 109.5
H38A C38 H38B 109.5
N4 C38 H38C 109.5
H38A C38 H38C 109.5
H38B C38 H38C 109.5
C28 C23 C24 118.8(3)
C28 C23 C22 119.4(3)
C24 C23 C22 121.9(3)
C24 C25 C26 119.0(3)
C24 C25 H25 120.5
C26 C25 H25 120.5
C3 C2 C1 118.4(3)
C3 C2 C7 120.5(3)
C1 C2 C7 121.1(3)
C32B C31 C32A 36.87(9)
C32B C31 C3O 121.1(3)
C32A C31 C3O 116.7(3)
C32B C31 H31A 128.5
C32A C31 H31A 108.1
C3O C31 H31A 108.1
C32B C31 H31B 72.4
C32A C31 H31B 108.1
C3O C31 H31B 108.1
H31A C31 H31B 107.3
C18 C13 C14 121.5(3)
C18 C13 N2 119.2(3)
C14 C13 N2 119.2(3)
C27 C26 C25 122.0(3)
C27 C26 H26 119
C25 C26 H26 119
C12 N1 C1 127.3(3)
C12 N1 C10 113.2(3)
C1 N1 C10 119.5(3)
C16 C17 C18 121.2(3)
C16 C17 H17 119.4
C18 C17 H17 119.4
C4 C5 C6 122.0(4)
C4 C5 H5 119
C6 C5 H5 119
C28 C27 C26 118.5(3)
C28 C27 H27 120.7
C26 C27 H27 120.7
O C28 C27 125.2(3)
O C28 C23 113.5(3)
C27 C28 C23 121.3(3)
C4 C3 C2 121.7(4)
C4 C3 H3 119.1
C2 C3 H3 119.1
C17 C16 C15 118.8(3)
C17 C16 C21 120.6(4)
C15 C16 C21 120.5(3)
C25 C24 C23 120.4(3)
C25 C24 H24 119.8
C23 C24 H24 119.8
C15 C14 C13 117.3(3)
C15 C14 C20 119.6(3)
C13 C14 C20 122.9(3)
N2 C11 C10 102.4(3)
N2 C11 H11A 111.3
C10 C11 H11A 111.3
N2 C11 H11B 111.3
C10 C11 H11B 111.3
H11A C11 H11B 109.2
C1 C6 C5 117.9(3)
C1 C6 C9 121.2(3)
C5 C6 C9 120.9(3)
C2 C7 H7A 109.5
C2 C7 H7B 109.5
H7A C7 H7B 109.5
C2 C7 H7C 109.5
H7A C7 H7C 109.5
H7B C7 H7C 109.5
C3 C4 C5 118.2(3)
C3 C4 C8 121.0(4)
C5 C4 C8 120.8(4)
C34 N3 C32A 129.8(3)
C34 N3 C36 101.8(3)
C32A N3 C36 128.4(2)
C34 N3 C32B 163.4(3)
C32A N3 C32B 35.8580(10)
C36 N3 C32B 93.0(2)
C18 C19 H19A 109.5
C18 C19 H19B 109.5
H19A C19 H19B 109.5
C18 C19 H19C 109.5
H19A C19 H19C 109.5
H19B C19 H19C 109.5
N1 C10 C11 103.1(3)
N1 C10 H10A 111.1
C11 C10 H10A 111.1
N1 C10 H10B 111.1
C11 C10 H10B 111.1
H10A C10 H10B 109.1
C14 C20 H20A 109.5
C14 C20 H20B 109.5
H20A C20 H20B 109.5
C14 C20 H20C 109.5
H20A C20 H20C 109.5
H20B C20 H20C 109.5
C32A C33 C32B 34.35(8)
C32A C33 H33A 109.5
C32B C33 H33A 113.4
C32A C33 H33B 109.5
C32B C33 H33B 76.5
H33A C33 H33B 109.5
C32A C33 H33C 109.5
C32B C33 H33C 131.5
H33A C33 H33C 109.5
H33B C33 H33C 109.5
C34 N4 C35 108.0(5)
C34 N4 C38 127.0(5)
C35 N4 C38 125.0(4)
C23 C22 Ru 118.5(2)
C23 C22 H22 120.8
Ru C22 H22 120.8
N1 C12 N2 107.3(3)
N1 C12 Ru 134.1(2)
N2 C12 Ru 118.5(2)
C3O C29 H29A 109.5
C3O C29 H29B 109.5
H29A C29 H29B 109.5
C3O C29 H29C 109.5
H29A C29 H29C 109.5
H29B C29 H29C 109.5
C6 C9 H9A 109.5
C6 C9 H9B 109.5
H9A C9 H9B 109.5
C6 C9 H9C 109.5
H9A C9 H9C 109.5
H9B C9 H9C 109.5
C16 C15 C14 122.2(3)
C16 C15 H15 118.9
C14 C15 H15 118.9
N4 C34 N3 116.0(5)
N4 C34 C37 122.8(7)
N3 C34 C37 121.1(6)
C36 C35 N4 105.7(5)
C36 C35 H35 127.2
N4 C35 H35 127.2
C16 C21 H21A 109.5
C16 C21 H21B 109.5
H21A C21 H21B 109.5
C16 C21 H21C 109.5
H21A C21 H21C 109.5
H21B C21 H21C 109.5
C4 C8 H8A 109.5
C4 C8 H8B 109.5
H8A C8 H8B 109.5
C4 C8 H8C 109.5
H8A C8 H8C 109.5
H8B C8 H8C 109.5
C35 C36 N3 108.5(5)
C35 C36 H36 125.7
N3 C36 H36 125.7
N3 C32A C31 115.46(15)
N3 C32A C33 109.48(15)
C31 C32A C33 113.1(2)
C31 C32B N3 112.78(15)
C31 C32B C33 112.2(2)
N3 C32B C33 102.69(14)
C31 C32B H32 109.7
N3 C32B H32 109.7
C33 C32B H32 109.7

loop_
_geom_bond_atom_site_label_1
_geom_bond_atom_site_label_2
_geom_bond_distance
Ru C22 1.830(3)
Ru C12 1.976(3)
Ru O 2.288(2)
Ru Cl1 2.3319(8)
Ru Cl2 2.3474(8)
P F2 1.563(4)
P F6 1.566(4)
P F1 1.583(4)
P F4 1.592(3)
P F3 1.597(4)
P F5 1.605(3)
O C28 1.380(4)
O C3O 1.458(4)
N2 C12 1.355(4)
N2 C13 1.435(4)
N2 C11 1.471(4)
C18 C13 1.393(5)
C18 C17 1.394(5)
C18 C19 1.508(5)
C37 C34 1.463(9)
C37 H37A 0.96
C37 H37B 0.96
C37 H37C 0.96
C1 C6 1.396(5)
C1 C2 1.397(5)
C1 N1 1.426(4)
C3O C29 1.512(5)
C3O C31 1.523(5)
C3O H3O 0.98
C38 N4 1.451(5)
C38 H38A 0.96
C38 H38B 0.96
C38 H38C 0.96
C23 C28 1.401(4)
C23 C24 1.408(5)
C23 C22 1.448(4)
C25 C24 1.388(5)
C25 C26 1.390(5)
C25 H25 0.93
C2 C3 1.395(5)
C2 C7 1.501(5)
C31 C32B 1.434(4)
C31 C32A 1.473(4)
C31 H31A 0.97
C31 H31B 0.97
C13 C14 1.404(5)
C26 C27 1.385(5)
C26 H26 0.93
N1 C12 1.348(4)
N1 C10 1.473(4)
C17 C16 1.383(5)
C17 H17 0.93
C5 C4 1.397(5)
C5 C6 1.397(5)
C5 H5 0.93
C27 C28 1.384(4)
C27 H27 0.93
C3 C4 1.392(5)
C3 H3 0.93
C16 C15 1.388(5)
C16 C21 1.516(5)
C24 H24 0.93
C14 C15 1.392(5)
C14 C20 1.498(5)
C11 C10 1.522(5)
C11 H11A 0.97
C11 H11B 0.97
C6 C9 1.502(5)
C7 H7A 0.96
C7 H7B 0.96
C7 H7C 0.96
C4 C8 1.509(5)
N3 C34 1.277(8)
N3 C32A 1.4477
N3 C36 1.520(6)
N3 C32B 1.53
C19 H19A 0.96
C19 H19B 0.96
C19 H19C 0.96
C10 H10A 0.97
C10 H10B 0.97
C20 H20A 0.96
C20 H20B 0.96
C20 H20C 0.96
C33 C32A 1.529(4)
C33 C32B 1.582(4)
C33 H33A 0.96
C33 H33B 0.96
C33 H33C 0.96
N4 C34 1.263(7)
N4 C35 1.439(7)
C22 H22 0.93
C29 H29A 0.96
C29 H29B 0.96
C29 H29C 0.96
C9 H9A 0.96
C9 H9B 0.96
C9 H9C 0.96
C15 H15 0.93
C35 C36 1.282(8)
C35 H35 0.93
C21 H21A 0.96
C21 H21B 0.96
C21 H21C 0.96
C8 H8A 0.96
C8 H8B 0.96
C8 H8C 0.96
C36 H36 0.93
C32B H32 0.98

loop_
_geom_torsion_atom_site_label_1
_geom_torsion_atom_site_label_2
_geom_torsion_atom_site_label_3
_geom_torsion_atom_site_label_4
_geom_torsion
C22 Ru O C28 1.2(2)
C12 Ru O C28 -138(3)
Cl1 Ru O C28 -97.97(19)
Cl2 Ru O C28 98.49(19)
C22 Ru O C3O 167.6(3)
C12 Ru O C3O 28(3)
Cl1 Ru O C3O 68.4(3)
Cl2 Ru O C3O -95.1(3)
C28 O C3O C29 77.9(4)
Ru O C3O C29 -87.4(3)
C28 O C3O C31 -158.9(3)
Ru O C3O C31 35.8(4)
C6 C1 C2 C3 -2.4(5)
N1 C1 C2 C3 179.3(3)
C6 C1 C2 C7 179.1(3)
N1 C1 C2 C7 0.8(5)
O C3O C31 C32B 83.5(4)
C29 C3O C31 C32B -154.5(3)
O C3O C31 C32A 125.5(3)
C29 C3O C31 C32A -112.4(3)
C17 C18 C13 C14 -7.6(5)
C19 C18 C13 C14 167.6(3)
C17 C18 C13 N2 176.0(3)
C19 C18 C13 N2 -8.7(5)
C12 N2 C13 C18 -79.9(4)
C11 N2 C13 C18 89.5(4)
C12 N2 C13 C14 103.7(4)
C11 N2 C13 C14 -86.9(4)
C24 C25 C26 C27 0.5(5)
C6 C1 N1 C12 87.7(4)
C2 C1 N1 C12 -94.0(4)
C6 C1 N1 C10 -94.9(4)
C2 C1 N1 C10 83.5(4)
C13 C18 C17 C16 2.4(5)
C19 C18 C17 C16 -173.1(3)
C25 C26 C27 C28 -0.5(5)
C3O O C28 C27 9.7(5)
Ru O C28 C27 178.2(3)
C3O O C28 C23 -170.6(3)
Ru O C28 C23 -2.1(3)
C26 C27 C28 O 179.5(3)
C26 C27 C28 C23 -0.1(5)
C24 C23 C28 O -178.8(3)
C22 C23 C28 O 2.4(4)
C24 C23 C28 C27 0.9(5)
C22 C23 C28 C27 -177.9(3)
C1 C2 C3 C4 0.5(5)
C7 C2 C3 C4 179.0(3)
C18 C17 C16 C15 2.6(5)
C18 C17 C16 C21 -179.6(3)
C26 C25 C24 C23 0.3(5)
C28 C23 C24 C25 -0.9(5)
C22 C23 C24 C25 177.8(3)
C18 C13 C14 C15 7.7(5)
N2 C13 C14 C15 -176.0(3)
C18 C13 C14 C20 -168.0(3)
N2 C13 C14 C20 8.4(5)
C12 N2 C11 C10 -5.6(4)
C13 N2 C11 C10 -176.0(3)
C2 C1 C6 C5 2.9(5)
N1 C1 C6 C5 -178.8(3)
C2 C1 C6 C9 -176.9(3)
N1 C1 C6 C9 1.4(5)
C4 C5 C6 C1 -1.6(5)
C4 C5 C6 C9 178.2(3)
C2 C3 C4 C5 0.7(5)
C2 C3 C4 C8 -179.6(3)
C6 C5 C4 C3 -0.2(5)
C6 C5 C4 C8 -179.9(3)
C12 N1 C10 C11 -5.3(4)
C1 N1 C10 C11 176.9(3)
N2 C11 C10 N1 6.0(4)
C28 C23 C22 Ru -1.3(4)
C24 C23 C22 Ru 179.9(3)
C12 Ru C22 C23 178.8(2)
O Ru C22 C23 0.0(2)
Cl1 Ru C22 C23 85.3(2)
Cl2 Ru C22 C23 -84.0(2)
C1 N1 C12 N2 179.5(3)
C10 N1 C12 N2 2.0(4)
C1 N1 C12 Ru 1.6(6)
C10 N1 C12 Ru -176.0(3)
C13 N2 C12 N1 172.7(3)
C11 N2 C12 N1 2.5(4)
C13 N2 C12 Ru -9.0(4)
C11 N2 C12 Ru -179.1(3)
C22 Ru C12 N1 9.0(4)
O Ru C12 N1 148(3)
Cl1 Ru C12 N1 108.0(3)
Cl2 Ru C12 N1 -88.7(3)
C22 Ru C12 N2 -168.8(3)
O Ru C12 N2 -29(4)
Cl1 Ru C12 N2 -69.8(3)
Cl2 Ru C12 N2 93.6(3)
C17 C16 C15 C14 -2.5(5)
C21 C16 C15 C14 179.6(3)
C13 C14 C15 C16 -2.5(5)
C20 C14 C15 C16 173.3(3)
C35 N4 C34 N3 -1.0(6)
C38 N4 C34 N3 179.6(4)
C35 N4 C34 C37 -179.3(5)
C38 N4 C34 C37 1.2(9)
C32A N3 C34 N4 179.4(3)
C36 N3 C34 N4 0.7(6)
C32B N3 C34 N4 153.6(5)
C32A N3 C34 C37 -2.2(7)
C36 N3 C34 C37 179.1(5)
C32B N3 C34 C37 -28.0(13)
C34 N4 C35 C36 0.8(6)
C38 N4 C35 C36 -179.8(5)
N4 C35 C36 N3 -0.3(5)
C34 N3 C36 C35 -0.2(5)
C32A N3 C36 C35 -178.9(3)
C32B N3 C36 C35 -172.7(4)
C34 N3 C32A C31 133.0(4)
C36 N3 C32A C31 -48.7(3)
C32B N3 C32A C31 -59.19(18)
C34 N3 C32A C33 -98.0(4)
C36 N3 C32A C33 80.3(3)
C32B N3 C32A C33 69.82(17)
C32B C31 C32A N3 63.44(11)
C3O C31 C32A N3 -43.6(4)
C32B C31 C32A C33 -63.8(2)
C3O C31 C32A C33 -170.8(3)
C32B C33 C32A N3 -70.44(8)
C32B C33 C32A C31 59.8(2)
C32A C31 C32B N3 -55.97(10)
C3O C31 C32B N3 38.1(4)
C32A C31 C32B C33 59.39(19)
C3O C31 C32B C33 153.4(3)
C34 N3 C32B C31 94.5(9)
C32A N3 C32B C31 59.72(17)
C36 N3 C32B C31 -112.0(3)
C34 N3 C32B C33 -26.4(9)
C32A N3 C32B C33 -61.20(16)
C36 N3 C32B C33 127.0(3)
C32A C33 C32B C31 -61.8(2)
C32A C33 C32B N3 59.50(8)
